data_2215366
loop_
_publ_author_name
'Hanif, Muhammad'
'Ahmad, Saeed'
'Altaf, Muhammad'
'Stoeckli-Evans, Helen'

_publ_section_title
Poly[bis(\m~2~-cyanido)-\k^2^<i>C</i>:<i>N</i>;\k^2^<i>N</i>:<i>C</i>-(\m~2~-<i>N</i>,<i>N</i>,<i>N</i>',<i>N</i>'-tetramethylthiourea-\k^2^<i>S</i>:<i>S</i>)disilver(I)]
_journal_coeditor_code BQ2035
_journal_issue 10
_journal_name_full 'Acta Crystallographica Section E'
_journal_page_first m2594
_journal_page_last m2594
_journal_paper_doi 10.1107/S1600536807044844
_journal_volume 63
_journal_year 2007
_chemical_formula_iupac '[Ag2 (CN)2 (C5 H12 N2 S)]'
_chemical_formula_moiety 'C7 H12 Ag2 N4 S'
_chemical_formula_sum 'C7 H12 Ag2 N4 S'
_chemical_formula_weight 400.01
_chemical_name_common <i>catena</i>-{[(\m-Tetramethylthiourea-<i>S</i>)Ag][(Ag(CN)~2~]}
_chemical_name_systematic
;
Poly[di-\m~2~-cyanido-\k^2^C:N;\k^2^N:C-\m~2~-N,N,N',N'-
tetramethylthiourea-\k^2^S:S-disilver(I)]
;
_space_group_IT_number 61
_symmetry_cell_setting orthorhombic
_symmetry_space_group_name_Hall '-P 2ac 2ab'
_symmetry_space_group_name_H-M 'P b c a'
_atom_sites_solution_hydrogens geom
_atom_sites_solution_primary direct
_atom_sites_solution_secondary difmap
_audit_creation_method SHELXL-97
_cell_angle_alpha 90.00
_cell_angle_beta 90.00
_cell_angle_gamma 90.00
_cell_formula_units_Z 8
_cell_length_a 7.3563(4)
_cell_length_b 15.6735(11)
_cell_length_c 20.9978(16)
_cell_measurement_reflns_used 23959
_cell_measurement_temperature 173(2)
_cell_measurement_theta_max 29.62
_cell_measurement_theta_min 1.79
_cell_volume 2421.0(3)
_computing_cell_refinement 'X-Area (Stoe & Cie, 2005)'
_computing_data_collection 'X-Area (Stoe & Cie, 2005)'
_computing_data_reduction 'X-RED32 (Stoe & Cie, 2005)'
_computing_molecular_graphics 'ORTEP-3 (Farrugia, 1997) and MERCURY (Macrae <i>et al.</i>,  2006)'
_computing_publication_material 'SHELXL97 (Sheldrick, 1997)'
_computing_structure_refinement 'SHELXL97 (Sheldrick, 1997)'
_computing_structure_solution 'SHELXS97 (Sheldrick, 1997)'
_diffrn_ambient_temperature 173(2)
_diffrn_measured_fraction_theta_full 0.993
_diffrn_measured_fraction_theta_max 0.993
_diffrn_measurement_device_type 'Stoe IPDS-2'
_diffrn_measurement_method '\f and \w scans'
_diffrn_radiation_monochromator graphite
_diffrn_radiation_source 'fine-focus sealed tube'
_diffrn_radiation_type MoK\a
_diffrn_radiation_wavelength 0.71073
_diffrn_reflns_av_R_equivalents 0.0703
_diffrn_reflns_av_sigmaI/netI 0.0256
_diffrn_reflns_limit_h_max 9
_diffrn_reflns_limit_h_min -10
_diffrn_reflns_limit_k_max 21
_diffrn_reflns_limit_k_min -21
_diffrn_reflns_limit_l_max 28
_diffrn_reflns_limit_l_min -28
_diffrn_reflns_number 32772
_diffrn_reflns_theta_full 29.30
_diffrn_reflns_theta_max 29.30
_diffrn_reflns_theta_min 1.94
_diffrn_standards_decay_% 0
_diffrn_standards_number 0
_exptl_absorpt_coefficient_mu 3.377
_exptl_absorpt_correction_T_max 0.7093
_exptl_absorpt_correction_T_min 0.4018
_exptl_absorpt_correction_type multi-scan
_exptl_absorpt_process_details '(MULscanABS in PLATON; Spek, 2003)'
_exptl_crystal_colour colourless
_exptl_crystal_density_diffrn 2.195
_exptl_crystal_density_method 'not measured'
_exptl_crystal_description block
_exptl_crystal_F_000 1536
_exptl_crystal_size_max 0.20
_exptl_crystal_size_mid 0.20
_exptl_crystal_size_min 0.10
_refine_diff_density_max 0.464
_refine_diff_density_min -0.939
_refine_ls_extinction_coef 0.00073(8)
_refine_ls_extinction_expression Fc^*^=kFc[1+0.001xFc^2^\l^3^/sin(2\q)]^-1/4^
_refine_ls_extinction_method SHELXL
_refine_ls_goodness_of_fit_ref 1.074
_refine_ls_hydrogen_treatment constr
_refine_ls_matrix_type full
_refine_ls_number_parameters 132
_refine_ls_number_reflns 3284
_refine_ls_number_restraints 0
_refine_ls_restrained_S_all 1.074
_refine_ls_R_factor_all 0.0422
_refine_ls_R_factor_gt 0.0304
_refine_ls_shift/su_max <0.001
_refine_ls_shift/su_mean <0.001
_refine_ls_structure_factor_coef Fsqd
_refine_ls_weighting_details 'calc w=1/[\s^2^(Fo^2^)+(0.0265P)^2^+3.3418P] where P=(Fo^2^+2Fc^2^)/3'
_refine_ls_weighting_scheme calc
_refine_ls_wR_factor_gt 0.0655
_refine_ls_wR_factor_ref 0.0696
_reflns_number_gt 2731
_reflns_number_total 3284
_reflns_threshold_expression I>2\s(I)
_cod_data_source_file bq2035.cif
_cod_data_source_block I
_cod_database_code 2215366
_cod_database_fobs_code 2215366

loop_
_symmetry_equiv_pos_site_id
_symmetry_equiv_pos_as_xyz
1 x,y,z
2 1/2-x,-y,1/2+z
3 1/2+x,1/2-y,-z
4 -x,1/2+y,1/2-z
5 -x,-y,-z
6 1/2+x,y,1/2-z
7 1/2-x,1/2+y,z
8 x,1/2-y,1/2+z

loop_
_atom_site_aniso_label
_atom_site_aniso_U_11
_atom_site_aniso_U_22
_atom_site_aniso_U_33
_atom_site_aniso_U_12
_atom_site_aniso_U_13
_atom_site_aniso_U_23
Ag1 0.03520(10) 0.03690(10) 0.02360(10) -0.00030(10) 0.00170(10) -0.00030(10)
Ag2 0.0590(2) 0.03480(10) 0.02900(10) 0.00600(10) -0.00080(10) -0.00630(10)
S1 0.0276(4) 0.0458(4) 0.0245(3) -0.0063(3) 0.0019(3) -0.0043(3)
N1 0.0337(14) 0.0465(16) 0.0246(12) 0.0047(13) -0.0024(11) -0.0015(12)
N2 0.0328(15) 0.0401(15) 0.0292(13) 0.0021(12) -0.0053(12) -0.0058(12)
N3 0.0458(18) 0.0419(16) 0.0358(16) -0.0038(13) 0.0028(14) -0.0075(13)
N4 0.0450(19) 0.0447(16) 0.0377(16) -0.0011(14) -0.0037(14) 0.0085(14)
C1 0.0268(14) 0.0400(17) 0.0243(14) 0.0031(13) 0.0021(12) -0.0029(13)
C2 0.056(3) 0.078(3) 0.0237(16) 0.015(2) -0.0075(16) -0.0088(18)
C3 0.039(2) 0.051(2) 0.044(2) 0.0043(16) -0.0001(16) 0.0111(18)
C4 0.048(2) 0.045(2) 0.0382(18) 0.0076(17) -0.0065(17) 0.0007(16)
C5 0.049(2) 0.049(2) 0.058(3) -0.0059(19) -0.013(2) -0.0116(19)
C6 0.044(2) 0.0343(16) 0.0317(17) -0.0023(14) 0.0013(14) -0.0039(14)
C7 0.047(2) 0.0347(17) 0.0316(17) -0.0025(15) -0.0029(15) 0.0030(14)

loop_
_atom_site_type_symbol
_atom_site_label
_atom_site_fract_x
_atom_site_fract_y
_atom_site_fract_z
_atom_site_U_iso_or_equiv
_atom_site_thermal_displace_type
_atom_site_calc_flag
_atom_site_refinement_flags
_atom_site_occupancy
Ag Ag1 0.34332(3) 0.25371(2) -0.080700(10) 0.03190(10) Uani . . 1.000
Ag Ag2 0.51946(4) -0.00703(2) -0.241230(10) 0.04090(10) Uani . . 1.000
S S1 0.16344(11) 0.22840(6) 0.01848(4) 0.0326(2) Uani . . 1.000
N N1 0.3533(4) 0.25257(19) 0.12435(13) 0.0349(8) Uani . . 1.000
N N2 0.3000(4) 0.37387(19) 0.06475(13) 0.0340(8) Uani . . 1.000
N N3 0.3898(5) 0.1365(2) -0.14355(15) 0.0412(10) Uani . . 1.000
N N4 0.3563(5) 0.3562(2) -0.15502(16) 0.0425(10) Uani . . 1.000
C C1 0.2806(5) 0.2894(2) 0.07285(15) 0.0304(9) Uani . . 1.000
C C2 0.3721(6) 0.2957(3) 0.18619(17) 0.0526(15) Uani . . 1.000
C C3 0.3799(5) 0.1602(3) 0.1272(2) 0.0447(12) Uani . . 1.000
C C4 0.1848(6) 0.4213(3) 0.02035(18) 0.0437(11) Uani . . 1.000
C C5 0.4564(6) 0.4223(3) 0.0878(2) 0.0520(14) Uani . . 1.000
C C6 0.4379(5) 0.0842(2) -0.17756(17) 0.0367(10) Uani . . 1.000
C C7 0.3986(6) 0.4043(2) -0.19317(17) 0.0378(10) Uani . . 1.000
H H2A 0.30460 0.34960 0.18540 0.0780 Uiso calc R 1.000
H H2B 0.50090 0.30730 0.19450 0.0780 Uiso calc R 1.000
H H2C 0.32340 0.25900 0.21990 0.0780 Uiso calc R 1.000
H H3A 0.26920 0.13310 0.14350 0.0670 Uiso calc R 1.000
H H3B 0.48190 0.14720 0.15560 0.0670 Uiso calc R 1.000
H H3C 0.40620 0.13850 0.08440 0.0670 Uiso calc R 1.000
H H4A 0.06390 0.39510 0.01880 0.0660 Uiso calc R 1.000
H H4B 0.23930 0.42000 -0.02220 0.0660 Uiso calc R 1.000
H H4C 0.17390 0.48060 0.03470 0.0660 Uiso calc R 1.000
H H5A 0.54660 0.38290 0.10560 0.0780 Uiso calc R 1.000
H H5B 0.41690 0.46230 0.12080 0.0780 Uiso calc R 1.000
H H5C 0.51080 0.45400 0.05240 0.0780 Uiso calc R 1.000

loop_
_atom_type_symbol
_atom_type_description
_atom_type_scat_dispersion_real
_atom_type_scat_dispersion_imag
_atom_type_scat_source
C C 0.0033 0.0016 'International Tables Vol C Tables 4.2.6.8 and 6.1.1.4'
H H 0.0000 0.0000 'International Tables Vol C Tables 4.2.6.8 and 6.1.1.4'
Ag Ag -0.8971 1.1015 'International Tables Vol C Tables 4.2.6.8 and 6.1.1.4'
N N 0.0061 0.0033 'International Tables Vol C Tables 4.2.6.8 and 6.1.1.4'
S S 0.1246 0.1234 'International Tables Vol C Tables 4.2.6.8 and 6.1.1.4'

loop_
_geom_angle_atom_site_label_1
_geom_angle_atom_site_label_2
_geom_angle_atom_site_label_3
_geom_angle_site_symmetry_1
_geom_angle_site_symmetry_3
_geom_angle
_geom_angle_publ_flag
S1 Ag1 N3 . . 115.62(9) yes
S1 Ag1 N4 . . 135.76(9) yes
S1 Ag1 S1 . 3_555 94.30(3) yes
N3 Ag1 N4 . . 99.64(12) yes
S1 Ag1 N3 3_555 . 103.39(9) yes
S1 Ag1 N4 3_555 . 102.98(9) yes
C6 Ag2 C7 . 4_644 178.41(13) yes
Ag1 S1 C1 . . 101.51(12) yes
Ag1 S1 Ag1 . 3_455 147.80(4) yes
Ag1 S1 C1 3_455 . 93.32(12) yes
C1 N1 C2 . . 123.6(3) n
C1 N1 C3 . . 120.9(3) n
C2 N1 C3 . . 114.0(3) n
C1 N2 C4 . . 121.4(3) n
C1 N2 C5 . . 123.7(3) n
C4 N2 C5 . . 113.8(3) n
Ag1 N3 C6 . . 169.2(3) n
Ag1 N4 C7 . . 166.4(3) n
S1 C1 N1 . . 119.8(2) n
S1 C1 N2 . . 121.2(2) n
N1 C1 N2 . . 119.1(3) n
Ag2 C6 N3 . . 177.8(3) n
Ag2 C7 N4 4_654 . 177.7(3) n
N1 C2 H2A . . 109.00 no
N1 C2 H2B . . 109.00 no
N1 C2 H2C . . 109.00 no
H2A C2 H2B . . 109.00 no
H2A C2 H2C . . 109.00 no
H2B C2 H2C . . 109.00 no
N1 C3 H3A . . 109.00 no
N1 C3 H3B . . 109.00 no
N1 C3 H3C . . 109.00 no
H3A C3 H3B . . 109.00 no
H3A C3 H3C . . 109.00 no
H3B C3 H3C . . 110.00 no
N2 C4 H4A . . 110.00 no
N2 C4 H4B . . 109.00 no
N2 C4 H4C . . 109.00 no
H4A C4 H4B . . 109.00 no
H4A C4 H4C . . 109.00 no
H4B C4 H4C . . 109.00 no
N2 C5 H5A . . 109.00 no
N2 C5 H5B . . 109.00 no
N2 C5 H5C . . 110.00 no
H5A C5 H5B . . 110.00 no
H5A C5 H5C . . 109.00 no
H5B C5 H5C . . 109.00 no

loop_
_geom_bond_atom_site_label_1
_geom_bond_atom_site_label_2
_geom_bond_site_symmetry_2
_geom_bond_distance
_geom_bond_publ_flag
Ag1 S1 . 2.4990(9) yes
Ag1 N3 . 2.288(3) yes
Ag1 N4 . 2.242(3) yes
Ag1 S1 3_555 2.7075(9) yes
Ag2 C6 . 2.047(3) yes
Ag2 C7 4_644 2.048(3) yes
S1 C1 . 1.721(3) n
N1 C1 . 1.337(4) n
N1 C2 . 1.470(5) n
N1 C3 . 1.462(6) n
N2 C1 . 1.342(4) n
N2 C4 . 1.463(5) n
N2 C5 . 1.461(5) n
N3 C6 . 1.143(5) n
N4 C7 . 1.143(5) n
C2 H2A . 0.9800 no
C2 H2B . 0.9800 no
C2 H2C . 0.9800 no
C3 H3A . 0.9800 no
C3 H3B . 0.9800 no
C3 H3C . 0.9800 no
C4 H4A . 0.9800 no
C4 H4B . 0.9800 no
C4 H4C . 0.9800 no
C5 H5A . 0.9800 no
C5 H5B . 0.9800 no
C5 H5C . 0.9800 no

loop_
_geom_contact_atom_site_label_1
_geom_contact_atom_site_label_2
_geom_contact_distance
_geom_contact_site_symmetry_2
_geom_contact_publ_flag
Ag1 C4 3.572(4) . no
Ag1 C4 3.929(5) 3_555 no
Ag1 C5 3.967(5) 3_455 no
Ag1 N1 3.721(3) 3_455 no
Ag1 C1 4.198(4) 3_455 no
Ag1 C2 4.186(4) 3_455 no
Ag1 C3 3.794(4) 3_455 no
Ag1 C3 4.284(4) 3_555 no
Ag2 C6 3.798(4) 6_554 no
Ag2 C3 3.471(4) 5_655 no
Ag2 C2 3.804(5) 8_554 no
Ag2 C5 3.856(4) 8_554 no
Ag2 Ag2 3.6965(5) 6_454 y
Ag2 Ag2 3.6965(5) 6_554 y
Ag2 N4 3.939(3) 7_545 no
Ag2 C7 3.523(4) 7_545 no
Ag1 H3C 3.6300 3_455 no
Ag1 H4A 3.6700 . no
Ag1 H2B 3.6000 3_455 no
Ag1 H3B 3.4600 3_455 no
Ag1 H4A 3.1200 3_555 no
Ag1 H5A 3.1000 3_455 no
Ag1 H4B 2.9800 . no
Ag2 H3A 3.7800 2_554 no
Ag2 H2A 3.4400 3_555 no
Ag2 H3A 3.2500 5_655 no
Ag2 H3B 2.8400 5_655 no
Ag2 H2A 3.3100 8_554 no
Ag2 H2B 3.4100 8_554 no
Ag2 H5A 3.7600 8_554 no
Ag2 H5B 3.0700 8_554 no
S1 C1 3.419(4) 3_455 no
S1 C5 3.589(5) 3_455 no
S1 H3A 3.1200 . no
S1 H4B 3.1700 . no
S1 H3C 2.6600 . no
S1 H4A 2.7100 . no
N1 Ag1 3.721(3) 3_555 no
N3 C1 3.438(5) 3_555 no
N4 Ag2 3.939(3) 7_555 no
N1 H5A 2.5200 . no
N2 H2A 2.5600 . no
N3 H5A 2.6600 3_455 no
N4 H3B 2.7500 3_455 no
C1 Ag1 4.198(4) 3_555 no
C2 C5 2.931(6) . no
C2 Ag2 3.804(5) 8_555 no
C2 C6 3.459(5) 8_555 no
C2 Ag1 4.186(4) 3_555 no
C3 Ag2 3.471(4) 5_655 no
C3 Ag1 4.284(4) 3_455 no
C3 Ag1 3.794(4) 3_555 no
C4 Ag1 3.572(4) . no
C4 Ag1 3.929(5) 3_455 no
C5 Ag2 3.856(4) 8_555 no
C5 S1 3.589(5) 3_555 no
C5 C2 2.931(6) . no
C5 Ag1 3.967(5) 3_555 no
C6 C2 3.459(5) 8_554 no
C6 Ag2 3.798(4) 6_454 no
C7 Ag2 3.523(4) 7_555 no
C2 H5A 2.5300 . no
C2 H5B 2.9700 . no
C5 H2B 2.8900 . no
C5 H2A 2.6000 . no
C6 H2A 2.8900 3_555 no
C7 H3A 2.9800 3_555 no
C7 H5B 2.9200 5_665 no
H2A N2 2.5600 . no
H2A C5 2.6000 . no
H2A H5A 2.5000 . no
H2A H5B 2.3800 . no
H2A Ag2 3.4400 3_455 no
H2A C6 2.8900 3_455 no
H2A Ag2 3.3100 8_555 no
H2B C5 2.8900 . no
H2B H5A 2.2400 . no
H2B Ag1 3.6000 3_555 no
H2B Ag2 3.4100 8_555 no
H2C H3A 2.5700 . no
H2C H3B 2.5000 . no
H3A S1 3.1200 . no
H3A H2C 2.5700 . no
H3A Ag2 3.7800 2_555 no
H3A C7 2.9800 3_455 no
H3A Ag2 3.2500 5_655 no
H3B H2C 2.5000 . no
H3B Ag1 3.4600 3_555 no
H3B N4 2.7500 3_555 no
H3B Ag2 2.8400 5_655 no
H3C S1 2.6600 . no
H3C Ag1 3.6300 3_555 no
H3C H4A 2.5100 3_555 no
H4A Ag1 3.6700 . no
H4A S1 2.7100 . no
H4A Ag1 3.1200 3_455 no
H4A H3C 2.5100 3_455 no
H4B Ag1 2.9800 . no
H4B S1 3.1700 . no
H4B H5C 2.5900 . no
H4C H5B 2.5600 . no
H4C H5C 2.5400 . no
H5A N1 2.5200 . no
H5A C2 2.5300 . no
H5A H2A 2.5000 . no
H5A H2B 2.2400 . no
H5A Ag1 3.1000 3_555 no
H5A N3 2.6600 3_555 no
H5A Ag2 3.7600 8_555 no
H5B C2 2.9700 . no
H5B H2A 2.3800 . no
H5B H4C 2.5600 . no
H5B C7 2.9200 5_665 no
H5B Ag2 3.0700 8_555 no
H5C H4B 2.5900 . no
H5C H4C 2.5400 . no

loop_
_geom_hbond_atom_site_label_D
_geom_hbond_atom_site_label_H
_geom_hbond_atom_site_label_A
_geom_hbond_distance_DH
_geom_hbond_distance_HA
_geom_hbond_distance_DA
_geom_hbond_angle_DHA
_geom_hbond_publ_flag
C5 H5A N1 0.98 2.52 2.871(6) 101 yes

loop_
_geom_torsion_atom_site_label_1
_geom_torsion_atom_site_label_2
_geom_torsion_atom_site_label_3
_geom_torsion_atom_site_label_4
_geom_torsion_site_symmetry_1
_geom_torsion_site_symmetry_3
_geom_torsion_site_symmetry_4
_geom_torsion
_geom_torsion_publ_flag
N3 Ag1 S1 C1 . . . 139.11(15) no
N3 Ag1 S1 Ag1 . . 3_455 -105.15(12) no
N4 Ag1 S1 C1 . . . -81.55(18) no
N4 Ag1 S1 Ag1 . . 3_455 34.19(16) no
S1 Ag1 S1 C1 3_555 . . 32.04(12) no
S1 Ag1 S1 Ag1 3_555 . 3_455 147.78(7) no
S1 Ag1 S1 Ag1 . 3_555 3_555 18.94(8) no
S1 Ag1 S1 C1 . 3_555 3_555 136.79(11) no
N3 Ag1 S1 Ag1 . 3_555 3_555 -98.68(11) no
N3 Ag1 S1 C1 . 3_555 3_555 19.17(14) no
N4 Ag1 S1 Ag1 . 3_555 3_555 157.94(11) no
N4 Ag1 S1 C1 . 3_555 3_555 -84.21(14) no
Ag1 S1 C1 N1 . . . -120.5(3) no
Ag1 S1 C1 N2 . . . 59.8(3) no
Ag1 S1 C1 N1 3_455 . . 88.3(3) no
Ag1 S1 C1 N2 3_455 . . -91.4(3) no
C2 N1 C1 S1 . . . -148.1(3) no
C2 N1 C1 N2 . . . 31.6(5) no
C3 N1 C1 S1 . . . 17.1(5) no
C3 N1 C1 N2 . . . -163.2(3) no
C4 N2 C1 S1 . . . 16.8(5) no
C4 N2 C1 N1 . . . -162.9(3) no
C5 N2 C1 S1 . . . -149.9(3) no
C5 N2 C1 N1 . . . 30.4(5) no
